data_4032859
loop_
_publ_author_name
'Brambilla, Marta'
'Brennan, M\'eabh B'
'Csatayov\'a, Krist\'ina'
'Davies, Stephen G.'
'Fletcher, Ai M.'
'Kennett, Alice M. R.'
'Lee, James A.'
'Roberts, Paul M.'
'Russell, Angela J.'
'Thomson, James E.'

_publ_section_title
;
 Probing Competitive and Co-operative Hydroxyl and Ammonium
 Hydrogen-Bonding Directed Epoxidations.
;
_journal_issue 19
_journal_name_full 'The Journal of organic chemistry'
_journal_page_first 10297
_journal_page_last 10309
_journal_paper_doi 10.1021/acs.joc.7b01774
_journal_volume 82
_journal_year 2017
_chemical_formula_moiety 'C21 H25 N1 O2'
_chemical_formula_sum 'C21 H25 N O2'
_chemical_formula_weight 323.44
_space_group_IT_number 15
_symmetry_cell_setting monoclinic
_symmetry_space_group_name_Hall '-C 2yc'
_symmetry_space_group_name_H-M 'C 1 2/c 1'
_atom_sites_solution_hydrogens geom
_atom_sites_solution_primary direct
_cell_angle_alpha 90
_cell_angle_beta 103.7196(8)
_cell_angle_gamma 90
_cell_formula_units_Z 8
_cell_length_a 14.5382(2)
_cell_length_b 10.7629(2)
_cell_length_c 22.8787(4)
_cell_measurement_reflns_used 3957
_cell_measurement_temperature 150
_cell_measurement_theta_max 27
_cell_measurement_theta_min 5
_cell_volume 3477.76(10)
_computing_cell_refinement 'DENZO/SCALEPACK (Otwinowski & Minor, 1997)'
_computing_data_collection 'COLLECT (Nonius, 1997-2001).'
_computing_data_reduction 'DENZO/SCALEPACK (Otwinowski & Minor, 1997)'
_computing_molecular_graphics 'CAMERON (Watkin et al., 1996)'
_computing_publication_material 'CRYSTALS (Betteridge et al., 2003)'
_computing_structure_refinement 'CRYSTALS (Betteridge et al., 2003)'
_computing_structure_solution 'SIR92 (Altomare et al., 1994)'
_diffrn_ambient_temperature 150
_diffrn_measured_fraction_theta_full 0.992
_diffrn_measured_fraction_theta_max 0.990
_diffrn_measurement_device 'Nonius KappaCCD'
_diffrn_measurement_device_type Area
_diffrn_measurement_method \w
_diffrn_radiation_monochromator graphite
_diffrn_radiation_type 'Mo K\a'
_diffrn_radiation_wavelength 0.71073
_diffrn_reflns_av_R_equivalents 0.025
_diffrn_reflns_limit_h_max 18
_diffrn_reflns_limit_h_min -18
_diffrn_reflns_limit_k_max 11
_diffrn_reflns_limit_k_min -13
_diffrn_reflns_limit_l_max 29
_diffrn_reflns_limit_l_min -29
_diffrn_reflns_number 7197
_diffrn_reflns_theta_full 26.383
_diffrn_reflns_theta_max 27.483
_diffrn_reflns_theta_min 5.147
_diffrn_standards_number 0
_exptl_absorpt_coefficient_mu 0.079
_exptl_absorpt_correction_T_max 0.98
_exptl_absorpt_correction_T_min 0.98
_exptl_absorpt_correction_type multi-scan
_exptl_absorpt_process_details 'DENZO/SCALEPACK (Otwinowski & Minor, 1997)'
_exptl_crystal_colour colourless
_exptl_crystal_density_diffrn 1.235
_exptl_crystal_density_method 'not measured'
_exptl_crystal_description block
_exptl_crystal_F_000 1392
_exptl_crystal_size_max 0.31
_exptl_crystal_size_mid 0.26
_exptl_crystal_size_min 0.23
_refine_diff_density_max 0.32
_refine_diff_density_min -0.30
_refine_ls_extinction_method None
_refine_ls_goodness_of_fit_ref 0.9674
_refine_ls_hydrogen_treatment constr
_refine_ls_matrix_type full
_refine_ls_number_parameters 217
_refine_ls_number_reflns 3567
_refine_ls_number_restraints 0
_refine_ls_R_factor_all 0.0604
_refine_ls_R_factor_gt 0.0396
_refine_ls_shift/su_max 0.000646
_refine_ls_structure_factor_coef Fsqd
_refine_ls_weighting_details
;
 Method= Modified Sheldrick 
 w=1/[\s^2^(F^2^) + ( 0.04P)^2^ + 2.37P] 
 ,where P=(max(Fo^2^,0) + 2Fc^2^)/3 
;
_refine_ls_weighting_scheme calc
_refine_ls_wR_factor_all 0.0903
_refine_ls_wR_factor_gt 0.0825
_refine_ls_wR_factor_ref 0.0903
_reflns_limit_h_max 18
_reflns_limit_h_min -18
_reflns_limit_k_max 13
_reflns_limit_k_min 0
_reflns_limit_l_max 29
_reflns_limit_l_min 0
_reflns_number_gt 2688
_reflns_number_total 3935
_reflns_threshold_expression I>2.0\s(I)
_oxford_diffrn_Wilson_B_factor 2.39
_oxford_diffrn_Wilson_scale 9.16
_oxford_refine_ls_r_factor_ref 0.0604
_oxford_refine_ls_scale 0.3268(3)
_oxford_reflns_number_all 3567
_oxford_reflns_threshold_expression_ref I>-3.0\s(I)
_cod_data_source_file jo7b01774_si_002.cif
_cod_data_source_block 64
_cod_depositor_comments
;
The following automatic conversions were performed:

'_symmetry_cell_setting' value 'Monoclinic' changed to 'monoclinic'
according to
/home/data/users/saulius/crontab/automatic-downloads/rss-feeds/ACS/lib/dictionaries/cif_core.dic
dictionary named 'cif_core.dic' version 2.4.2 from 2011-04-26.

Automatic conversion script
Id: cif_fix_values 4973 2017-02-22 13:04:09Z antanas 

 Adding full bibliography for 4032856--4032859.cif.
;
_cod_original_sg_symbol_H-M 'C 2/c'
_cod_original_formula_sum 'C21 H25 N1 O2'
_cod_database_code 4032859

loop_
_symmetry_equiv_pos_as_xyz
x,y,z
-x,-y,-z
x+1/2,y+1/2,z
-x+1/2,-y+1/2,-z
-x,y,-z+1/2
x,-y,z+1/2
-x+1/2,y+1/2,-z+1/2
x+1/2,-y+1/2,z+1/2

loop_
_atom_site_label
_atom_site_type_symbol
_atom_site_fract_x
_atom_site_fract_y
_atom_site_fract_z
_atom_site_U_iso_or_equiv
_atom_site_occupancy
_atom_site_adp_type
_atom_site_refinement_flags_posn
O1 O 0.81525(7) 0.78237(9) 0.56559(4) 0.0300 1.0000 Uani .
C2 C 0.87035(9) 0.72967(12) 0.62218(6) 0.0243 1.0000 Uani .
C3 C 0.89623(10) 0.70380(13) 0.56557(6) 0.0287 1.0000 Uani .
C4 C 0.87890(9) 0.57925(13) 0.53407(6) 0.0297 1.0000 Uani .
O5 O 0.78245(6) 0.54106(9) 0.52260(4) 0.0288 1.0000 Uani .
C6 C 0.94047(10) 0.48008(14) 0.57175(6) 0.0340 1.0000 Uani .
C7 C 0.90613(10) 0.43306(13) 0.62599(6) 0.0307 1.0000 Uani .
C8 C 0.90017(9) 0.52791(13) 0.67497(6) 0.0270 1.0000 Uani .
C9 C 0.82633(9) 0.63099(12) 0.65424(5) 0.0217 1.0000 Uani .
N10 N 0.78911(7) 0.67831(10) 0.70477(4) 0.0220 1.0000 Uani .
C11 C 0.70604(9) 0.75967(12) 0.68453(6) 0.0246 1.0000 Uani .
C12 C 0.61818(9) 0.69161(12) 0.65197(6) 0.0236 1.0000 Uani .
C13 C 0.59407(9) 0.68215(13) 0.58967(6) 0.0292 1.0000 Uani .
C14 C 0.51235(10) 0.62103(14) 0.56031(7) 0.0362 1.0000 Uani .
C15 C 0.45291(10) 0.56941(14) 0.59272(7) 0.0387 1.0000 Uani .
C16 C 0.47575(10) 0.57835(14) 0.65463(7) 0.0371 1.0000 Uani .
C17 C 0.55788(10) 0.63865(13) 0.68414(6) 0.0302 1.0000 Uani .
C18 C 0.85954(9) 0.74088(13) 0.75214(6) 0.0261 1.0000 Uani .
C19 C 0.83744(9) 0.72810(12) 0.81331(6) 0.0234 1.0000 Uani .
C20 C 0.80918(10) 0.61416(13) 0.83173(6) 0.0291 1.0000 Uani .
C21 C 0.79464(10) 0.59958(14) 0.88910(6) 0.0329 1.0000 Uani .
C22 C 0.80798(10) 0.69840(14) 0.92875(6) 0.0319 1.0000 Uani .
C23 C 0.83465(10) 0.81246(14) 0.91078(6) 0.0314 1.0000 Uani .
C24 C 0.84930(9) 0.82726(13) 0.85308(6) 0.0277 1.0000 Uani .
H21 H 0.9086 0.7927 0.6492 0.0298 1.0000 Uiso R
H31 H 0.9521 0.7493 0.5583 0.0341 1.0000 Uiso R
H41 H 0.8972 0.5873 0.4941 0.0349 1.0000 Uiso R
H62 H 1.0055 0.5146 0.5861 0.0418 1.0000 Uiso R
H61 H 0.9440 0.4078 0.5452 0.0427 1.0000 Uiso R
H71 H 0.9519 0.3670 0.6449 0.0387 1.0000 Uiso R
H72 H 0.8420 0.3967 0.6108 0.0384 1.0000 Uiso R
H82 H 0.9646 0.5666 0.6900 0.0323 1.0000 Uiso R
H81 H 0.8831 0.4843 0.7092 0.0326 1.0000 Uiso R
H91 H 0.7727 0.5924 0.6237 0.0258 1.0000 Uiso R
H112 H 0.6941 0.7981 0.7222 0.0283 1.0000 Uiso R
H111 H 0.7213 0.8271 0.6584 0.0288 1.0000 Uiso R
H131 H 0.6360 0.7200 0.5667 0.0360 1.0000 Uiso R
H141 H 0.4964 0.6147 0.5163 0.0444 1.0000 Uiso R
H151 H 0.3947 0.5281 0.5723 0.0480 1.0000 Uiso R
H161 H 0.4332 0.5431 0.6776 0.0456 1.0000 Uiso R
H171 H 0.5732 0.6454 0.7275 0.0376 1.0000 Uiso R
H181 H 0.9220 0.7006 0.7536 0.0297 1.0000 Uiso R
H182 H 0.8628 0.8314 0.7422 0.0300 1.0000 Uiso R
H201 H 0.7989 0.5451 0.8036 0.0362 1.0000 Uiso R
H211 H 0.7748 0.5208 0.9019 0.0426 1.0000 Uiso R
H221 H 0.7981 0.6865 0.9686 0.0393 1.0000 Uiso R
H231 H 0.8421 0.8844 0.9379 0.0382 1.0000 Uiso R
H241 H 0.8684 0.9069 0.8410 0.0347 1.0000 Uiso R
H51 H 0.7484 0.5974 0.5006 0.0446 1.0000 Uiso R

loop_
_atom_site_aniso_label
_atom_site_aniso_U_11
_atom_site_aniso_U_22
_atom_site_aniso_U_33
_atom_site_aniso_U_23
_atom_site_aniso_U_13
_atom_site_aniso_U_12
O1 0.0369(6) 0.0296(5) 0.0230(5) 0.0046(4) 0.0063(4) 0.0018(4)
C2 0.0246(7) 0.0258(7) 0.0215(7) 0.0009(5) 0.0035(5) -0.0020(6)
C3 0.0253(7) 0.0341(8) 0.0284(7) 0.0010(6) 0.0097(6) -0.0037(6)
C4 0.0268(7) 0.0389(8) 0.0255(7) -0.0037(6) 0.0102(6) -0.0017(6)
O5 0.0267(5) 0.0314(5) 0.0262(5) -0.0014(4) 0.0023(4) 0.0010(4)
C6 0.0255(7) 0.0406(8) 0.0361(8) -0.0083(7) 0.0078(6) 0.0047(6)
C7 0.0259(7) 0.0283(7) 0.0359(8) 0.0000(6) 0.0033(6) 0.0082(6)
C8 0.0254(7) 0.0297(7) 0.0245(7) 0.0037(6) 0.0032(5) 0.0036(6)
C9 0.0213(6) 0.0232(7) 0.0204(6) -0.0004(5) 0.0046(5) -0.0013(5)
N10 0.0207(5) 0.0248(6) 0.0198(5) -0.0003(4) 0.0035(4) 0.0007(5)
C11 0.0255(7) 0.0230(7) 0.0256(7) -0.0004(6) 0.0065(6) 0.0025(5)
C12 0.0210(7) 0.0220(6) 0.0275(7) 0.0011(5) 0.0050(5) 0.0056(5)
C13 0.0260(7) 0.0325(8) 0.0285(7) 0.0040(6) 0.0051(6) 0.0018(6)
C14 0.0311(8) 0.0435(9) 0.0308(8) -0.0029(7) 0.0009(6) 0.0009(7)
C15 0.0262(8) 0.0380(9) 0.0497(10) -0.0093(7) 0.0044(7) -0.0029(7)
C16 0.0303(8) 0.0359(8) 0.0498(10) -0.0041(7) 0.0187(7) -0.0030(7)
C17 0.0311(8) 0.0310(7) 0.0311(7) -0.0010(6) 0.0124(6) 0.0019(6)
C18 0.0255(7) 0.0290(7) 0.0236(7) -0.0009(6) 0.0051(5) -0.0046(6)
C19 0.0188(6) 0.0285(7) 0.0214(7) 0.0004(5) 0.0019(5) 0.0005(5)
C20 0.0353(8) 0.0259(7) 0.0267(7) -0.0010(6) 0.0087(6) 0.0004(6)
C21 0.0389(8) 0.0318(8) 0.0300(8) 0.0061(6) 0.0119(6) 0.0025(7)
C22 0.0299(8) 0.0444(9) 0.0215(7) 0.0023(6) 0.0063(6) 0.0088(7)
C23 0.0290(7) 0.0367(8) 0.0267(7) -0.0084(6) 0.0031(6) 0.0043(6)
C24 0.0268(7) 0.0265(7) 0.0289(7) -0.0026(6) 0.0045(6) -0.0025(6)

loop_
_atom_type_symbol
_atom_type_scat_dispersion_real
_atom_type_scat_dispersion_imag
_atom_type_scat_Cromer_Mann_a1
_atom_type_scat_Cromer_Mann_b1
_atom_type_scat_Cromer_Mann_a2
_atom_type_scat_Cromer_Mann_b2
_atom_type_scat_Cromer_Mann_a3
_atom_type_scat_Cromer_Mann_b3
_atom_type_scat_Cromer_Mann_a4
_atom_type_scat_Cromer_Mann_b4
_atom_type_scat_Cromer_Mann_c
_atom_type_scat_source
C 0.0033 0.0016 2.3100 20.8439 1.0200 10.2075 1.5886 0.5687 0.8650 51.6512 0.2156 'International Tables Vol C 4.2.6.8 and 6.1.1.4'
H 0.0000 0.0000 0.4930 10.5109 0.3229 26.1257 0.1402 3.1424 0.0408 57.7998 0.0030 'International Tables Vol C 4.2.6.8 and 6.1.1.4'
N 0.0061 0.0033 12.2126 0.0057 3.1322 9.8933 2.0125 28.9975 1.1663 0.5826 -11.5290 'International Tables Vol C 4.2.6.8 and 6.1.1.4'
O 0.0106 0.0060 3.0485 13.2771 2.2868 5.7011 1.5463 0.3239 0.8670 32.9089 0.2508 'International Tables Vol C 4.2.6.8 and 6.1.1.4'

loop_
_geom_angle_atom_site_label_1
_geom_angle_atom_site_label_2
_geom_angle_atom_site_label_3
_geom_angle
_geom_angle_publ_flag
C2 O1 C3 60.05(8) yes
O1 C2 C3 59.44(8) yes
O1 C2 C9 119.58(10) yes
C3 C2 C9 121.55(12) yes
O1 C2 H21 113.2 no
C3 C2 H21 117.3 no
C9 C2 H21 114.5 no
C2 C3 O1 60.51(8) yes
C2 C3 C4 122.86(12) yes
O1 C3 C4 118.23(11) yes
C2 C3 H31 116.5 no
O1 C3 H31 114.1 no
C4 C3 H31 114.0 no
C3 C4 O5 112.86(11) yes
C3 C4 C6 109.99(11) yes
O5 C4 C6 108.84(11) yes
C3 C4 H41 107.7 no
O5 C4 H41 108.4 no
C6 C4 H41 109.0 no
C4 O5 H51 107.9 no
C4 C6 C7 115.48(11) yes
C4 C6 H62 108.0 no
C7 C6 H62 108.9 no
C4 C6 H61 108.1 no
C7 C6 H61 108.1 no
H62 C6 H61 108.0 no
C6 C7 C8 117.30(12) yes
C6 C7 H71 105.9 no
C8 C7 H71 107.8 no
C6 C7 H72 107.8 no
C8 C7 H72 107.9 no
H71 C7 H72 110.1 no
C7 C8 C9 114.27(11) yes
C7 C8 H82 108.4 no
C9 C8 H82 109.4 no
C7 C8 H81 109.3 no
C9 C8 H81 107.3 no
H82 C8 H81 108.1 no
C8 C9 C2 108.10(10) yes
C8 C9 N10 111.43(10) yes
C2 C9 N10 114.32(10) yes
C8 C9 H91 106.6 no
C2 C9 H91 107.5 no
N10 C9 H91 108.6 no
C9 N10 C11 112.54(10) yes
C9 N10 C18 114.53(10) yes
C11 N10 C18 109.61(10) yes
N10 C11 C12 113.67(10) yes
N10 C11 H112 105.6 no
C12 C11 H112 108.9 no
N10 C11 H111 109.7 no
C12 C11 H111 109.9 no
H112 C11 H111 108.7 no
C11 C12 C13 121.40(12) yes
C11 C12 C17 120.22(12) yes
C13 C12 C17 118.36(12) yes
C12 C13 C14 120.77(13) yes
C12 C13 H131 118.7 no
C14 C13 H131 120.5 no
C13 C14 C15 120.30(14) yes
C13 C14 H141 119.9 no
C15 C14 H141 119.8 no
C14 C15 C16 119.62(14) yes
C14 C15 H151 120.6 no
C16 C15 H151 119.7 no
C15 C16 C17 120.19(14) yes
C15 C16 H161 119.7 no
C17 C16 H161 120.1 no
C12 C17 C16 120.76(13) yes
C12 C17 H171 119.4 no
C16 C17 H171 119.8 no
N10 C18 C19 112.16(10) yes
N10 C18 H181 107.1 no
C19 C18 H181 108.7 no
N10 C18 H182 109.9 no
C19 C18 H182 109.2 no
H181 C18 H182 109.7 no
C18 C19 C20 120.19(12) yes
C18 C19 C24 121.05(12) yes
C20 C19 C24 118.68(12) yes
C19 C20 C21 120.59(13) yes
C19 C20 H201 119.0 no
C21 C20 H201 120.4 no
C20 C21 C22 120.35(13) yes
C20 C21 H211 120.7 no
C22 C21 H211 118.9 no
C21 C22 C23 119.68(13) yes
C21 C22 H221 119.3 no
C23 C22 H221 121.0 no
C22 C23 C24 120.03(13) yes
C22 C23 H231 120.6 no
C24 C23 H231 119.3 no
C23 C24 C19 120.66(13) yes
C23 C24 H241 119.5 no
C19 C24 H241 119.8 no

loop_
_geom_bond_atom_site_label_1
_geom_bond_atom_site_label_2
_geom_bond_distance
_geom_bond_publ_flag
O1 C2 1.4655(15) yes
O1 C3 1.4497(16) yes
C2 C3 1.4586(18) yes
C2 C9 1.5160(17) yes
C2 H21 0.995 no
C3 C4 1.5146(19) yes
C3 H31 0.996 no
C4 O5 1.4245(16) yes
C4 C6 1.522(2) yes
C4 H41 1.015 no
O5 H51 0.864 no
C6 C7 1.529(2) yes
C6 H62 0.997 no
C6 H61 0.996 no
C7 C8 1.5335(19) yes
C7 H71 0.999 no
C7 H72 0.994 no
C8 C9 1.5384(18) yes
C8 H82 1.008 no
C8 H81 0.994 no
C9 N10 1.4785(16) yes
C9 H91 1.005 no
N10 C11 1.4746(16) yes
N10 C18 1.4663(16) yes
C11 C12 1.5073(18) yes
C11 H112 1.008 no
C11 H111 0.998 no
C12 C13 1.3884(18) yes
C12 C17 1.3935(19) yes
C13 C14 1.3846(19) yes
C13 H131 0.983 no
C14 C15 1.382(2) yes
C14 H141 0.980 no
C15 C16 1.379(2) yes
C15 H151 0.972 no
C16 C17 1.386(2) yes
C16 H161 0.978 no
C17 H171 0.967 no
C18 C19 1.5146(18) yes
C18 H181 1.000 no
C18 H182 1.004 no
C19 C20 1.3900(19) yes
C19 C24 1.3865(18) yes
C20 C21 1.3870(19) yes
C20 H201 0.971 no
C21 C22 1.381(2) yes
C21 H211 0.963 no
C22 C23 1.379(2) yes
C22 H221 0.965 no
C23 C24 1.3953(19) yes
C23 H231 0.982 no
C24 H241 0.961 no

loop_
_geom_hbond_atom_site_label_D
_geom_hbond_atom_site_label_H
_geom_hbond_atom_site_label_A
_geom_hbond_site_symmetry_A
_geom_hbond_angle_DHA
_geom_hbond_distance_DH
_geom_hbond_distance_HA
_geom_hbond_distance_DA
_geom_hbond_publ_flag
C9 H91 O5 . 123 1.01 2.41 3.083(2) yes
O5 H51 O1 4_666 167 0.86 2.04 2.888(2) yes
